data_4082036
loop_
_publ_author_name
'Turek, Jan'
'Panov, Illia'
'Hor\'a\<cek, Michal'
'\<Cerno\<sek, Zden\<ek'
'Pad\<elkov\'a, Zde\<nka'
'R\%u\<zi\<cka, Ale\<s'

_publ_section_title
;
 Amino Group Functionalized N-Heterocyclic 1,2,4-Triazole-Derived
 Carbenes: Structural Diversity of Rhodium(I) Complexes
;
_journal_issue 23
_journal_name_full Organometallics
_journal_page_first 7234
_journal_paper_doi 10.1021/om400912s
_journal_volume 32
_journal_year 2013
_chemical_formula_moiety 'C21 H27 N4, Cl O4'
_chemical_formula_sum 'C21 H27 Cl N4 O4'
_chemical_formula_weight 434.92
_chemical_name_systematic
;
 ?
;
_space_group_IT_number 2
_symmetry_cell_setting triclinic
_symmetry_space_group_name_Hall '-P 1'
_symmetry_space_group_name_H-M 'P -1'
_atom_sites_solution_hydrogens geom
_atom_sites_solution_primary direct
_atom_sites_solution_secondary difmap
_audit_creation_method SHELXL-97
_cell_angle_alpha 93.583(8)
_cell_angle_beta 94.994(8)
_cell_angle_gamma 101.075(7)
_cell_formula_units_Z 4
_cell_length_a 8.4700(5)
_cell_length_b 10.7750(10)
_cell_length_c 24.981(3)
_cell_measurement_reflns_used 45750
_cell_measurement_temperature 150(1)
_cell_measurement_theta_max 27.5
_cell_measurement_theta_min 1
_cell_volume 2221.6(4)
_computing_cell_refinement 'COLLECT and DENZO'
_computing_data_collection 'COLLECT (Hooft, 1998) and DENZO (Otwinowski & Minor, 1997)'
_computing_data_reduction 'COLLECT and DENZO'
_computing_molecular_graphics 'PLATON (Spek, 2003)'
_computing_publication_material 'SHELXL-97 (Sheldrick, 2008)'
_computing_structure_refinement 'SHELXL-97 (Sheldrick, 1997)'
_computing_structure_solution 'SIR92 (Altomare et al., 1994)'
_diffrn_ambient_temperature 150(1)
_diffrn_detector_area_resol_mean 9.091
_diffrn_measured_fraction_theta_full 0.970
_diffrn_measured_fraction_theta_max 0.970
_diffrn_measurement_device_type 'Bruker Nonius KappaCCD area detector'
_diffrn_measurement_method '\f and \w scans to fill the Ewald sphere'
_diffrn_radiation_monochromator graphite
_diffrn_radiation_source 'fine-focus sealed tube'
_diffrn_radiation_type MoK\a
_diffrn_radiation_wavelength 0.71073
_diffrn_reflns_av_R_equivalents 0.0730
_diffrn_reflns_av_sigmaI/netI 0.0431
_diffrn_reflns_limit_h_max 10
_diffrn_reflns_limit_h_min -10
_diffrn_reflns_limit_k_max 13
_diffrn_reflns_limit_k_min -13
_diffrn_reflns_limit_l_max 32
_diffrn_reflns_limit_l_min -32
_diffrn_reflns_number 45312
_diffrn_reflns_theta_full 27.50
_diffrn_reflns_theta_max 27.50
_diffrn_reflns_theta_min 1.64
_diffrn_standards_number 0
_exptl_absorpt_coefficient_mu 0.206
_exptl_absorpt_correction_T_max 0.970
_exptl_absorpt_correction_T_min 0.956
_exptl_absorpt_correction_type integration
_exptl_absorpt_process_details
;
Gaussian integration (Coppens, 1970)
;
_exptl_crystal_colour colourless
_exptl_crystal_density_diffrn 1.300
_exptl_crystal_density_method 'not measured'
_exptl_crystal_description block
_exptl_crystal_F_000 920
_exptl_crystal_size_max 0.32
_exptl_crystal_size_mid 0.29
_exptl_crystal_size_min 0.22
_platon_squeeze_details
;
;
_refine_diff_density_max 1.179
_refine_diff_density_min -0.634
_refine_diff_density_rms 0.112
_refine_ls_extinction_coef 0.025(2)
_refine_ls_extinction_expression Fc^*^=kFc[1+0.001xFc^2^\l^3^/sin(2\q)]^-1/4^
_refine_ls_extinction_method SHELXL
_refine_ls_goodness_of_fit_ref 1.082
_refine_ls_hydrogen_treatment constr
_refine_ls_matrix_type full
_refine_ls_number_parameters 542
_refine_ls_number_reflns 9859
_refine_ls_number_restraints 0
_refine_ls_restrained_S_all 1.082
_refine_ls_R_factor_all 0.1487
_refine_ls_R_factor_gt 0.1348
_refine_ls_shift/su_max 0.003
_refine_ls_shift/su_mean 0.000
_refine_ls_structure_factor_coef Fsqd
_refine_ls_weighting_details 'calc w=1/[\s^2^(Fo^2^)+(0.0488P)^2^+19.4825P] where P=(Fo^2^+2Fc^2^)/3'
_refine_ls_weighting_scheme calc
_refine_ls_wR_factor_gt 0.2907
_refine_ls_wR_factor_ref 0.2972
_reflns_number_gt 8438
_reflns_number_total 9859
_reflns_threshold_expression >2sigma(I)
_cod_data_source_file om400912s_si_001.cif
_cod_data_source_block 2
_cod_database_code 4082036

loop_
_symmetry_equiv_pos_as_xyz
'x, y, z'
'-x, -y, -z'

loop_
_atom_site_label
_atom_site_type_symbol
_atom_site_fract_x
_atom_site_fract_y
_atom_site_fract_z
_atom_site_U_iso_or_equiv
_atom_site_adp_type
_atom_site_occupancy
_atom_site_symmetry_multiplicity
_atom_site_calc_flag
_atom_site_refinement_flags
Cl1 Cl 0.22767(18) 0.69275(13) 0.45033(5) 0.0306(3) Uani 1 1 d .
Cl2 Cl 0.25153(18) 0.19895(14) 0.05704(6) 0.0336(4) Uani 1 1 d .
N4 N -0.1214(6) 1.0110(4) 0.13672(18) 0.0281(10) Uani 1 1 d .
N2 N 0.0329(6) 0.8789(4) 0.12425(18) 0.0262(9) Uani 1 1 d .
N3 N -0.0483(6) 0.9990(5) 0.18645(19) 0.0317(10) Uani 1 1 d .
N6 N 0.9828(5) 0.3591(4) 0.37489(18) 0.0258(9) Uani 1 1 d .
C10 C -0.0751(7) 0.9386(5) 0.0997(2) 0.0298(12) Uani 1 1 d .
H10 H -0.1099 0.9298 0.0631 0.036 Uiso 1 1 d R
C1 C 0.1008(7) 0.7803(5) 0.0987(2) 0.0274(11) Uani 1 1 d .
C110 C 0.8694(6) 0.4101(5) 0.3974(2) 0.0258(11) Uani 1 1 d .
H110 H 0.8330 0.3947 0.4309 0.031 Uiso 1 1 d R
C13 C 0.2907(7) 0.8371(6) 0.2134(2) 0.0313(12) Uani 1 1 d .
H13 H 0.3263 0.8354 0.1793 0.038 Uiso 1 1 d R
N8 N 0.8195(6) 0.4865(4) 0.36344(18) 0.0275(10) Uani 1 1 d .
C111 C 0.9972(7) 0.4096(5) 0.3255(2) 0.0292(11) Uani 1 1 d .
C101 C 1.0597(7) 0.2649(5) 0.3998(2) 0.0276(11) Uani 1 1 d .
N7 N 0.8983(6) 0.4862(5) 0.31759(18) 0.0295(10) Uani 1 1 d .
C2 C 0.0435(7) 0.6550(5) 0.1076(2) 0.0317(12) Uani 1 1 d .
C4 C 0.2410(9) 0.5979(6) 0.0513(3) 0.0421(15) Uani 1 1 d .
H4 H 0.2897 0.5361 0.0358 0.050 Uiso 1 1 d R
C112 C 1.1088(7) 0.3821(6) 0.2858(2) 0.0310(12) Uani 1 1 d .
C12 C 0.1477(7) 0.8771(5) 0.2212(2) 0.0287(11) Uani 1 1 d .
C11 C 0.0449(7) 0.9184(6) 0.1784(2) 0.0307(12) Uani 1 1 d .
N1 N -0.2371(7) 0.6635(5) 0.1244(2) 0.0426(13) Uani 1 1 d .
C106 C 1.2050(7) 0.3070(6) 0.4315(2) 0.0322(12) Uani 1 1 d .
H106 H 1.2530 0.3927 0.4357 0.039 Uiso 1 1 d R
C18 C -0.2445(7) 1.0940(6) 0.1320(2) 0.0320(12) Uani 1 1 d .
C6 C 0.2243(8) 0.8172(6) 0.0664(2) 0.0330(12) Uani 1 1 d .
H6 H 0.2596 0.9022 0.0609 0.040 Uiso 1 1 d R
C118 C 0.6915(7) 0.5638(5) 0.3682(2) 0.0320(12) Uani 1 1 d .
C113 C 1.1541(7) 0.4781(6) 0.2511(3) 0.0382(14) Uani 1 1 d .
H113 H 1.1197 0.5547 0.2552 0.046 Uiso 1 1 d R
C104 C 1.2050(9) 0.0917(6) 0.4494(3) 0.0426(16) Uani 1 1 d .
H104 H 1.2533 0.0319 0.4663 0.051 Uiso 1 1 d R
O1 O 0.2050(7) 0.6152(5) 0.4008(2) 0.0581(14) Uani 1 1 d .
N5 N 0.6962(6) 0.1454(5) 0.3763(2) 0.0387(12) Uani 1 1 d .
O5 O 0.2520(8) 0.1291(5) 0.1050(2) 0.0668(17) Uani 1 1 d .
C117 C 1.1650(7) 0.2706(6) 0.2808(2) 0.0344(13) Uani 1 1 d .
H117 H 1.1389 0.2090 0.3048 0.041 Uiso 1 1 d R
C15 C 0.3301(8) 0.8031(6) 0.3076(2) 0.0347(13) Uani 1 1 d .
H15 H 0.3926 0.7797 0.3363 0.042 Uiso 1 1 d R
C102 C 0.9829(7) 0.1385(6) 0.3910(2) 0.0333(13) Uani 1 1 d .
C16 C 0.1881(9) 0.8421(7) 0.3158(3) 0.0432(16) Uani 1 1 d .
H16 H 0.1518 0.8419 0.3498 0.052 Uiso 1 1 d R
C17 C 0.0977(9) 0.8805(6) 0.2736(2) 0.0387(14) Uani 1 1 d .
H17 H 0.0038 0.9097 0.2796 0.046 Uiso 1 1 d R
C107 C 0.8270(8) 0.0991(6) 0.3539(3) 0.0385(14) Uani 1 1 d .
107A H 0.8420 0.1313 0.3190 0.046 Uiso 1 1 d R
107B H 0.7998 0.0072 0.3489 0.046 Uiso 1 1 d R
C3 C 0.1147(8) 0.5642(6) 0.0825(3) 0.0394(14) Uani 1 1 d .
H3 H 0.0768 0.4789 0.0867 0.047 Uiso 1 1 d R
C116 C 1.2609(8) 0.2502(6) 0.2401(3) 0.0397(14) Uani 1 1 d .
H116 H 1.2946 0.1732 0.2361 0.048 Uiso 1 1 d R
C105 C 1.2782(9) 0.2172(6) 0.4565(3) 0.0410(15) Uani 1 1 d .
H105 H 1.3754 0.2424 0.4783 0.049 Uiso 1 1 d R
C115 C 1.3059(8) 0.3450(7) 0.2048(3) 0.0460(17) Uani 1 1 d .
H115 H 1.3725 0.3328 0.1781 0.055 Uiso 1 1 d R
C103 C 1.0580(8) 0.0511(6) 0.4169(3) 0.0384(14) Uani 1 1 d .
H103 H 1.0111 -0.0347 0.4123 0.046 Uiso 1 1 d R
C114 C 1.2510(8) 0.4569(7) 0.2117(3) 0.0448(16) Uani 1 1 d .
H114 H 1.2793 0.5198 0.1885 0.054 Uiso 1 1 d R
C7 C -0.0938(8) 0.6163(6) 0.1421(3) 0.0383(14) Uani 1 1 d .
H7A H -0.1203 0.5245 0.1418 0.046 Uiso 1 1 d R
H7B H -0.0581 0.6502 0.1790 0.046 Uiso 1 1 d R
C5 C 0.2936(8) 0.7233(7) 0.0425(3) 0.0403(15) Uani 1 1 d .
H5 H 0.3764 0.7458 0.0208 0.048 Uiso 1 1 d R
C14 C 0.3814(8) 0.8012(6) 0.2564(3) 0.0384(14) Uani 1 1 d .
H14 H 0.4769 0.7742 0.2506 0.046 Uiso 1 1 d R
O2 O 0.2884(10) 0.6360(7) 0.4929(3) 0.084(2) Uani 1 1 d .
C108 C 0.6444(10) 0.0744(8) 0.4215(3) 0.056(2) Uani 1 1 d .
108A H 0.6053 -0.0130 0.4090 0.067 Uiso 1 1 d R
108B H 0.5591 0.1081 0.4364 0.067 Uiso 1 1 d R
108C H 0.7334 0.0810 0.4488 0.067 Uiso 1 1 d R
O3 O 0.3648(10) 0.7999(7) 0.4436(3) 0.095(2) Uani 1 1 d .
O6 O 0.3784(12) 0.3099(7) 0.0681(3) 0.117(3) Uani 1 1 d .
O4 O 0.1072(11) 0.7577(10) 0.4581(4) 0.128(4) Uani 1 1 d .
C119 C 0.6358(12) 0.5521(10) 0.4232(3) 0.073(3) Uani 1 1 d .
119A H 0.6167 0.4642 0.4303 0.088 Uiso 1 1 d R
119B H 0.5370 0.5830 0.4242 0.088 Uiso 1 1 d R
119C H 0.7159 0.6000 0.4501 0.088 Uiso 1 1 d R
C120 C 0.5573(8) 0.5141(8) 0.3250(4) 0.061(2) Uani 1 1 d .
120A H 0.5956 0.5294 0.2905 0.073 Uiso 1 1 d R
120B H 0.4695 0.5571 0.3298 0.073 Uiso 1 1 d R
120C H 0.5205 0.4246 0.3269 0.073 Uiso 1 1 d R
C8 C -0.3051(9) 0.6006(10) 0.0716(3) 0.063(2) Uani 1 1 d .
H8A H -0.2281 0.6220 0.0460 0.076 Uiso 1 1 d R
H8B H -0.4027 0.6290 0.0605 0.076 Uiso 1 1 d R
H8C H -0.3288 0.5103 0.0735 0.076 Uiso 1 1 d R
C121 C 0.7693(9) 0.6998(7) 0.3596(5) 0.067(3) Uani 1 1 d .
121A H 0.8544 0.7324 0.3878 0.080 Uiso 1 1 d R
121B H 0.6889 0.7515 0.3597 0.080 Uiso 1 1 d R
121C H 0.8132 0.7009 0.3254 0.080 Uiso 1 1 d R
C9 C -0.3559(10) 0.6377(9) 0.1626(4) 0.065(2) Uani 1 1 d .
H9A H -0.3834 0.5480 0.1660 0.078 Uiso 1 1 d R
H9B H -0.4513 0.6678 0.1504 0.078 Uiso 1 1 d R
H9C H -0.3113 0.6806 0.1970 0.078 Uiso 1 1 d R
C109 C 0.5610(9) 0.1416(8) 0.3355(4) 0.058(2) Uani 1 1 d .
109A H 0.5959 0.1969 0.3084 0.069 Uiso 1 1 d R
109B H 0.4742 0.1695 0.3520 0.069 Uiso 1 1 d R
109C H 0.5241 0.0566 0.3193 0.069 Uiso 1 1 d R
O7 O 0.2976(13) 0.1314(8) 0.0141(3) 0.107(3) Uani 1 1 d .
C19 C -0.1633(11) 1.2260(7) 0.1571(4) 0.066(2) Uani 1 1 d .
H19A H -0.1255 1.2211 0.1941 0.079 Uiso 1 1 d R
H19B H -0.2392 1.2816 0.1552 0.079 Uiso 1 1 d R
H19C H -0.0734 1.2582 0.1376 0.079 Uiso 1 1 d R
C20 C -0.3822(10) 1.0370(9) 0.1619(4) 0.066(2) Uani 1 1 d .
H20A H -0.4232 0.9514 0.1471 0.079 Uiso 1 1 d R
H20B H -0.4667 1.0849 0.1587 0.079 Uiso 1 1 d R
H20C H -0.3443 1.0370 0.1993 0.079 Uiso 1 1 d R
C21 C -0.2979(11) 1.0971(10) 0.0727(3) 0.066(2) Uani 1 1 d .
H21A H -0.2122 1.1401 0.0538 0.080 Uiso 1 1 d R
H21B H -0.3887 1.1383 0.0687 0.080 Uiso 1 1 d R
H21C H -0.3298 1.0104 0.0581 0.080 Uiso 1 1 d R
O8 O 0.1161(11) 0.2489(11) 0.0484(5) 0.146(4) Uani 1 1 d .

loop_
_atom_site_aniso_label
_atom_site_aniso_U_11
_atom_site_aniso_U_22
_atom_site_aniso_U_33
_atom_site_aniso_U_23
_atom_site_aniso_U_13
_atom_site_aniso_U_12
Cl1 0.0393(8) 0.0301(7) 0.0242(6) -0.0012(5) -0.0049(5) 0.0159(6)
Cl2 0.0385(8) 0.0305(7) 0.0350(7) 0.0031(5) 0.0070(6) 0.0134(6)
N4 0.030(2) 0.029(2) 0.027(2) 0.0034(18) 0.0032(18) 0.0074(19)
N2 0.032(2) 0.023(2) 0.025(2) 0.0034(17) 0.0045(18) 0.0070(19)
N3 0.039(3) 0.029(3) 0.027(2) 0.0040(19) 0.001(2) 0.009(2)
N6 0.027(2) 0.023(2) 0.026(2) 0.0019(17) 0.0001(18) 0.0033(18)
C10 0.033(3) 0.029(3) 0.028(3) 0.004(2) 0.005(2) 0.005(2)
C1 0.028(3) 0.029(3) 0.025(3) -0.001(2) -0.002(2) 0.008(2)
C110 0.021(2) 0.021(3) 0.033(3) 0.001(2) 0.002(2) 0.001(2)
C13 0.028(3) 0.035(3) 0.029(3) 0.000(2) 0.004(2) 0.003(2)
N8 0.027(2) 0.025(2) 0.030(2) 0.0022(18) 0.0001(18) 0.0046(19)
C111 0.033(3) 0.030(3) 0.024(3) 0.004(2) -0.001(2) 0.007(2)
C101 0.033(3) 0.026(3) 0.027(3) 0.005(2) 0.005(2) 0.012(2)
N7 0.032(2) 0.029(2) 0.027(2) 0.0029(18) 0.0017(19) 0.007(2)
C2 0.032(3) 0.026(3) 0.036(3) 0.003(2) -0.002(2) 0.006(2)
C4 0.050(4) 0.039(4) 0.039(3) -0.002(3) 0.004(3) 0.017(3)
C112 0.028(3) 0.035(3) 0.026(3) -0.002(2) -0.002(2) -0.001(2)
C12 0.034(3) 0.027(3) 0.024(3) 0.002(2) 0.000(2) 0.005(2)
C11 0.038(3) 0.030(3) 0.025(3) 0.003(2) 0.002(2) 0.007(2)
N1 0.036(3) 0.042(3) 0.051(3) 0.007(3) 0.013(2) 0.005(2)
C106 0.038(3) 0.029(3) 0.031(3) 0.001(2) -0.003(2) 0.012(2)
C18 0.031(3) 0.031(3) 0.036(3) 0.006(2) 0.001(2) 0.012(2)
C6 0.043(3) 0.031(3) 0.026(3) 0.005(2) 0.005(2) 0.011(3)
C118 0.026(3) 0.028(3) 0.043(3) 0.001(2) -0.004(2) 0.011(2)
C113 0.032(3) 0.041(4) 0.038(3) 0.002(3) -0.002(2) 0.001(3)
C104 0.056(4) 0.039(4) 0.042(3) 0.008(3) 0.010(3) 0.027(3)
O1 0.082(4) 0.040(3) 0.044(3) -0.003(2) 0.001(3) -0.006(3)
N5 0.035(3) 0.032(3) 0.046(3) -0.003(2) 0.002(2) 0.000(2)
O5 0.105(5) 0.037(3) 0.054(3) 0.009(2) 0.009(3) -0.001(3)
C117 0.032(3) 0.036(3) 0.033(3) -0.002(2) 0.001(2) 0.002(2)
C15 0.043(3) 0.035(3) 0.027(3) 0.005(2) 0.001(2) 0.012(3)
C102 0.037(3) 0.029(3) 0.037(3) 0.006(2) 0.012(2) 0.010(2)
C16 0.050(4) 0.058(4) 0.028(3) 0.010(3) 0.006(3) 0.023(3)
C17 0.051(4) 0.039(3) 0.030(3) 0.004(2) 0.010(3) 0.018(3)
C107 0.047(4) 0.031(3) 0.036(3) -0.001(2) 0.011(3) 0.003(3)
C3 0.050(4) 0.032(3) 0.036(3) 0.002(2) 0.001(3) 0.011(3)
C116 0.038(3) 0.040(4) 0.036(3) -0.009(3) 0.004(3) 0.002(3)
C105 0.049(4) 0.042(4) 0.035(3) 0.000(3) -0.004(3) 0.020(3)
C115 0.037(3) 0.066(5) 0.028(3) -0.010(3) 0.005(3) -0.003(3)
C103 0.045(4) 0.025(3) 0.050(4) 0.011(3) 0.014(3) 0.012(3)
C114 0.038(3) 0.059(4) 0.034(3) 0.011(3) 0.002(3) 0.001(3)
C7 0.045(4) 0.030(3) 0.039(3) 0.009(3) 0.006(3) 0.002(3)
C5 0.040(3) 0.051(4) 0.031(3) -0.001(3) 0.007(3) 0.015(3)
C14 0.035(3) 0.043(4) 0.040(3) 0.002(3) 0.005(3) 0.013(3)
O2 0.125(6) 0.084(5) 0.058(4) 0.018(3) 0.005(4) 0.053(5)
C108 0.056(5) 0.056(5) 0.060(5) 0.002(4) 0.025(4) 0.013(4)
O3 0.109(6) 0.073(5) 0.083(5) 0.003(4) 0.006(4) -0.029(4)
O6 0.161(9) 0.066(5) 0.096(6) 0.010(4) 0.001(6) -0.043(5)
O4 0.101(6) 0.147(8) 0.144(8) -0.058(6) -0.032(6) 0.086(6)
C119 0.081(6) 0.110(8) 0.055(5) 0.017(5) 0.017(4) 0.073(6)
C120 0.029(3) 0.055(5) 0.092(6) -0.009(4) -0.022(4) 0.010(3)
C8 0.039(4) 0.089(7) 0.055(5) 0.000(4) -0.003(3) 0.003(4)
C121 0.037(4) 0.029(4) 0.133(8) 0.016(4) -0.003(4) 0.009(3)
C9 0.047(4) 0.077(6) 0.069(5) 0.007(5) 0.025(4) 0.000(4)
C109 0.046(4) 0.046(4) 0.074(5) -0.006(4) -0.010(4) 0.003(3)
O7 0.186(9) 0.105(6) 0.051(4) -0.005(4) 0.004(5) 0.086(6)
C19 0.060(5) 0.028(4) 0.107(7) -0.001(4) -0.012(5) 0.014(3)
C20 0.042(4) 0.076(6) 0.091(7) 0.032(5) 0.027(4) 0.024(4)
C21 0.069(6) 0.098(7) 0.043(4) 0.008(4) -0.003(4) 0.049(5)
O8 0.088(6) 0.170(10) 0.220(12) 0.092(9) 0.051(7) 0.082(7)

loop_
_atom_type_symbol
_atom_type_description
_atom_type_scat_dispersion_real
_atom_type_scat_dispersion_imag
_atom_type_scat_source
C C 0.0033 0.0016 'International Tables Vol C Tables 4.2.6.8 and 6.1.1.4'
H H 0.0000 0.0000 'International Tables Vol C Tables 4.2.6.8 and 6.1.1.4'
O O 0.0106 0.0060 'International Tables Vol C Tables 4.2.6.8 and 6.1.1.4'
N N 0.0061 0.0033 'International Tables Vol C Tables 4.2.6.8 and 6.1.1.4'
Cl Cl 0.1484 0.1585 'International Tables Vol C Tables 4.2.6.8 and 6.1.1.4'

loop_
_exptl_crystal_face_index_h
_exptl_crystal_face_index_k
_exptl_crystal_face_index_l
_exptl_crystal_face_perp_dist
0 1 0 0.109
0 -1 0 0.063
-1 0 0 0.122
1 0 0 0.095
0 0 -1 0.050
0 0 1 0.146

loop_
_geom_angle_atom_site_label_1
_geom_angle_atom_site_label_2
_geom_angle_atom_site_label_3
_geom_angle
O4 Cl1 O2 118.4(6)
O4 Cl1 O1 114.6(5)
O2 Cl1 O1 113.0(4)
O4 Cl1 O3 100.7(6)
O2 Cl1 O3 102.6(5)
O1 Cl1 O3 104.8(4)
O8 Cl2 O7 117.9(7)
O8 Cl2 O6 103.0(7)
O7 Cl2 O6 104.6(6)
O8 Cl2 O5 112.7(5)
O7 Cl2 O5 110.8(4)
O6 Cl2 O5 106.6(4)
C10 N4 N3 111.1(5)
C10 N4 C18 129.9(5)
N3 N4 C18 118.9(4)
C10 N2 C11 106.0(5)
C10 N2 C1 125.0(5)
C11 N2 C1 128.5(5)
C11 N3 N4 105.3(5)
C110 N6 C111 106.0(4)
C110 N6 C101 122.8(5)
C111 N6 C101 131.1(5)
N4 C10 N2 107.4(5)
N4 C10 H10 126.6
N2 C10 H10 126.0
C6 C1 C2 122.9(5)
C6 C1 N2 117.5(5)
C2 C1 N2 119.6(5)
N8 C110 N6 107.3(5)
N8 C110 H110 126.3
N6 C110 H110 126.4
C14 C13 C12 120.3(5)
C14 C13 H13 119.9
C12 C13 H13 119.8
C110 N8 N7 111.0(4)
C110 N8 C118 129.1(5)
N7 N8 C118 119.9(4)
N7 C111 N6 111.0(5)
N7 C111 C112 122.9(5)
N6 C111 C112 126.1(5)
C106 C101 C102 123.8(5)
C106 C101 N6 117.9(5)
C102 C101 N6 118.3(5)
C111 N7 N8 104.7(4)
C1 C2 C3 117.1(6)
C1 C2 C7 122.2(5)
C3 C2 C7 120.7(6)
C5 C4 C3 119.9(6)
C5 C4 H4 119.7
C3 C4 H4 120.3
C117 C112 C113 120.2(6)
C117 C112 C111 124.2(5)
C113 C112 C111 115.6(5)
C13 C12 C17 118.6(5)
C13 C12 C11 124.2(5)
C17 C12 C11 117.2(5)
N3 C11 N2 110.2(5)
N3 C11 C12 124.2(5)
N2 C11 C12 125.6(5)
C7 N1 C9 109.9(6)
C7 N1 C8 109.2(6)
C9 N1 C8 109.4(6)
C101 C106 C105 118.3(6)
C101 C106 H106 120.8
C105 C106 H106 121.0
C20 C18 N4 107.3(5)
C20 C18 C21 111.4(7)
N4 C18 C21 108.0(5)
C20 C18 C19 111.4(7)
N4 C18 C19 107.5(5)
C21 C18 C19 111.0(7)
C1 C6 C5 118.1(6)
C1 C6 H6 120.9
C5 C6 H6 121.0
C120 C118 C119 111.7(7)
C120 C118 N8 108.3(5)
C119 C118 N8 107.7(5)
C120 C118 C121 110.2(6)
C119 C118 C121 112.1(7)
N8 C118 C121 106.6(5)
C114 C113 C112 118.8(6)
C114 C113 H113 120.7
C112 C113 H113 120.5
C105 C104 C103 121.2(6)
C105 C104 H104 119.6
C103 C104 H104 119.2
C107 N5 C109 111.6(6)
C107 N5 C108 110.6(5)
C109 N5 C108 111.0(6)
C112 C117 C116 120.0(6)
C112 C117 H117 120.0
C116 C117 H117 120.0
C16 C15 C14 119.5(6)
C16 C15 H15 120.5
C14 C15 H15 120.0
C101 C102 C103 116.7(6)
C101 C102 C107 120.8(5)
C103 C102 C107 122.5(6)
C15 C16 C17 120.5(6)
C15 C16 H16 120.0
C17 C16 H16 119.5
C16 C17 C12 120.4(6)
C16 C17 H17 120.1
C12 C17 H17 119.5
N5 C107 C102 111.1(5)
N5 C107 107A 109.6
C102 C107 107A 109.9
N5 C107 107B 109.2
C102 C107 107B 108.9
107A C107 107B 108.0
C4 C3 C2 121.5(6)
C4 C3 H3 119.2
C2 C3 H3 119.3
C117 C116 C115 120.3(6)
C117 C116 H116 119.5
C115 C116 H116 120.2
C104 C105 C106 119.6(6)
C104 C105 H105 120.0
C106 C105 H105 120.4
C114 C115 C116 118.2(6)
C114 C115 H115 121.1
C116 C115 H115 120.7
C102 C103 C104 120.5(6)
C102 C103 H103 119.8
C104 C103 H103 119.7
C113 C114 C115 122.4(7)
C113 C114 H114 118.7
C115 C114 H114 119.0
N1 C7 C2 112.5(5)
N1 C7 H7A 109.6
C2 C7 H7A 109.7
N1 C7 H7B 108.4
C2 C7 H7B 108.7
H7A C7 H7B 107.9
C4 C5 C6 120.4(6)
C4 C5 H5 120.0
C6 C5 H5 119.6
C13 C14 C15 120.7(6)
C13 C14 H14 119.6
C15 C14 H14 119.7
N5 C108 108A 109.0
N5 C108 108B 109.3
108A C108 108B 109.5
N5 C108 108C 110.1
108A C108 108C 109.5
108B C108 108C 109.5
C118 C119 119A 108.6
C118 C119 119B 109.0
119A C119 119B 109.5
C118 C119 119C 110.8
119A C119 119C 109.5
119B C119 119C 109.5
C118 C120 120A 109.2
C118 C120 120B 109.2
120A C120 120B 109.5
C118 C120 120C 110.0
120A C120 120C 109.5
120B C120 120C 109.5
N1 C8 H8A 109.0
N1 C8 H8B 109.3
H8A C8 H8B 109.5
N1 C8 H8C 110.1
H8A C8 H8C 109.5
H8B C8 H8C 109.5
C118 C121 121A 110.2
C118 C121 121B 109.3
121A C121 121B 109.5
C118 C121 121C 108.9
121A C121 121C 109.5
121B C121 121C 109.5
N1 C9 H9A 109.8
N1 C9 H9B 109.6
H9A C9 H9B 109.5
N1 C9 H9C 109.0
H9A C9 H9C 109.5
H9B C9 H9C 109.5
N5 C109 109A 109.0
N5 C109 109B 109.4
109A C109 109B 109.5
N5 C109 109C 110.0
109A C109 109C 109.5
109B C109 109C 109.5
C18 C19 H19A 109.7
C18 C19 H19B 109.8
H19A C19 H19B 109.5
C18 C19 H19C 109.0
H19A C19 H19C 109.5
H19B C19 H19C 109.5
C18 C20 H20A 108.8
C18 C20 H20B 110.4
H20A C20 H20B 109.5
C18 C20 H20C 109.2
H20A C20 H20C 109.5
H20B C20 H20C 109.5
C18 C21 H21A 111.8
C18 C21 H21B 109.9
H21A C21 H21B 109.5
C18 C21 H21C 106.7
H21A C21 H21C 109.5
H21B C21 H21C 109.5

loop_
_geom_bond_atom_site_label_1
_geom_bond_atom_site_label_2
_geom_bond_distance
Cl1 O4 1.364(7)
Cl1 O2 1.369(6)
Cl1 O1 1.425(5)
Cl1 O3 1.501(7)
Cl2 O8 1.364(8)
Cl2 O7 1.385(7)
Cl2 O6 1.440(8)
Cl2 O5 1.454(6)
N4 C10 1.306(7)
N4 N3 1.364(6)
N4 C18 1.500(7)
N2 C10 1.343(7)
N2 C11 1.383(7)
N2 C1 1.443(7)
N3 C11 1.299(7)
N6 C110 1.341(7)
N6 C111 1.384(7)
N6 C101 1.450(7)
C10 H10 0.9301
C1 C6 1.389(8)
C1 C2 1.383(8)
C110 N8 1.317(7)
C110 H110 0.9300
C13 C14 1.383(8)
C13 C12 1.386(8)
C13 H13 0.9302
N8 N7 1.375(6)
N8 C118 1.497(7)
C111 N7 1.296(7)
C111 C112 1.484(8)
C101 C106 1.386(8)
C101 C102 1.387(8)
C2 C3 1.389(8)
C2 C7 1.518(9)
C4 C5 1.376(10)
C4 C3 1.384(10)
C4 H4 0.9300
C112 C117 1.378(9)
C112 C113 1.408(9)
C12 C17 1.410(8)
C12 C11 1.464(8)
N1 C7 1.449(8)
N1 C9 1.447(9)
N1 C8 1.462(10)
C106 C105 1.396(8)
C106 H106 0.9301
C18 C20 1.493(9)
C18 C21 1.516(9)
C18 C19 1.525(10)
C6 C5 1.391(8)
C6 H6 0.9301
C118 C120 1.490(9)
C118 C119 1.497(10)
C118 C121 1.523(9)
C113 C114 1.371(9)
C113 H113 0.9300
C104 C105 1.369(10)
C104 C103 1.404(10)
C104 H104 0.9300
N5 C107 1.440(8)
N5 C109 1.457(9)
N5 C108 1.456(9)
C117 C116 1.388(8)
C117 H117 0.9300
C15 C16 1.374(9)
C15 C14 1.388(8)
C15 H15 0.9299
C102 C103 1.393(8)
C102 C107 1.518(9)
C16 C17 1.380(9)
C16 H16 0.9298
C17 H17 0.9300
C107 107A 0.9698
C107 107B 0.9699
C3 H3 0.9299
C116 C115 1.409(10)
C116 H116 0.9300
C105 H105 0.9301
C115 C114 1.380(11)
C115 H115 0.9298
C103 H103 0.9301
C114 H114 0.9299
C7 H7A 0.9700
C7 H7B 0.9700
C5 H5 0.9301
C14 H14 0.9300
C108 108A 0.9600
C108 108B 0.9601
C108 108C 0.9600
C119 119A 0.9600
C119 119B 0.9600
C119 119C 0.9600
C120 120A 0.9599
C120 120B 0.9601
C120 120C 0.9600
C8 H8A 0.9601
C8 H8B 0.9600
C8 H8C 0.9601
C121 121A 0.9600
C121 121B 0.9600
C121 121C 0.9599
C9 H9A 0.9600
C9 H9B 0.9600
C9 H9C 0.9600
C109 109A 0.9600
C109 109B 0.9600
C109 109C 0.9600
C19 H19A 0.9600
C19 H19B 0.9600
C19 H19C 0.9600
C20 H20A 0.9601
C20 H20B 0.9600
C20 H20C 0.9599
C21 H21A 0.9601
C21 H21B 0.9601
C21 H21C 0.9600

loop_
_platon_squeeze_void_nr
_platon_squeeze_void_average_x
_platon_squeeze_void_average_y
_platon_squeeze_void_average_z
_platon_squeeze_void_volume
_platon_squeeze_void_count_electrons
1 0.349 0.670 0.759 12.4 1.5
2 0.650 0.330 0.241 12.3 1.4
